data_4501875
loop_
_publ_author_name
'Song, Li-Fang'
'Jiang, Chun-Hong'
'Jiao, Cheng-Li'
'Zhang, Jian'
'Sun, Li-Xian'
'Xu, Fen'
'You, Wan-Sheng'
'Wang, Zhong-Gang'
'Zhao, Ji-Jun'

_publ_section_title
;
 Two New Metal&#x2212;Organic Frameworks with Mixed Ligands of Carboxylate
 and Bipyridine: Synthesis, Crystal Structure, and Sensing for Methanol
;
_journal_issue 12
_journal_name_full 'Crystal Growth &amp; Design'
_journal_page_first 5020
_journal_paper_doi 10.1021/cg100599z
_journal_volume 10
_journal_year 2010
_chemical_formula_sum 'C18 H12 Co N2 O4'
_chemical_formula_weight 379.23
_chemical_name_systematic
; 
 ? 
;
_space_group_IT_number 2
_symmetry_cell_setting triclinic
_symmetry_space_group_name_Hall '-P 1'
_symmetry_space_group_name_H-M 'P -1'
_atom_sites_solution_hydrogens geom
_atom_sites_solution_primary direct
_atom_sites_solution_secondary difmap
_audit_creation_method SHELXL-97
_cell_angle_alpha 77.489(9)
_cell_angle_beta 72.452(9)
_cell_angle_gamma 79.864(8)
_cell_formula_units_Z 2
_cell_length_a 9.222(6)
_cell_length_b 10.094(7)
_cell_length_c 10.107(7)
_cell_measurement_temperature 273(2)
_cell_volume 869.5(10)
_computing_cell_refinement 'Bruker SMART'
_computing_data_collection 'Bruker SMART'
_computing_data_reduction 'Bruker SHELXTL'
_computing_molecular_graphics 'Bruker SHELXTL'
_computing_publication_material 'Bruker SHELXTL'
_computing_structure_refinement 'SHELXL-97 (Sheldrick, 1997)'
_computing_structure_solution 'SHELXS-97 (Sheldrick, 1990)'
_diffrn_ambient_temperature 273(2)
_diffrn_measured_fraction_theta_full 0.959
_diffrn_measured_fraction_theta_max 0.959
_diffrn_measurement_device_type 'Smart Apex II CCD'
_diffrn_measurement_method 'omega scans'
_diffrn_radiation_monochromator graphite
_diffrn_radiation_source 'fine-focus sealed tube'
_diffrn_radiation_type MoK\a
_diffrn_radiation_wavelength 0.71073
_diffrn_reflns_av_R_equivalents 0.0297
_diffrn_reflns_av_sigmaI/netI 0.0682
_diffrn_reflns_limit_h_max 10
_diffrn_reflns_limit_h_min -10
_diffrn_reflns_limit_k_max 11
_diffrn_reflns_limit_k_min -11
_diffrn_reflns_limit_l_max 12
_diffrn_reflns_limit_l_min -5
_diffrn_reflns_number 4228
_diffrn_reflns_theta_full 25.00
_diffrn_reflns_theta_max 25.00
_diffrn_reflns_theta_min 2.08
_exptl_absorpt_coefficient_mu 1.011
_exptl_absorpt_correction_T_max 0.9235
_exptl_absorpt_correction_T_min 0.9057
_exptl_absorpt_correction_type multi-scan
_exptl_absorpt_process_details SADABS
_exptl_crystal_colour 'dark purple-red'
_exptl_crystal_density_diffrn 1.448
_exptl_crystal_density_method 'not measured'
_exptl_crystal_description block
_exptl_crystal_F_000 386
_exptl_crystal_size_max 0.10
_exptl_crystal_size_mid 0.10
_exptl_crystal_size_min 0.08
_refine_diff_density_max 3.792
_refine_diff_density_min -0.693
_refine_diff_density_rms 0.279
_refine_ls_extinction_method none
_refine_ls_goodness_of_fit_ref 1.047
_refine_ls_hydrogen_treatment constr
_refine_ls_matrix_type full
_refine_ls_number_parameters 226
_refine_ls_number_reflns 2932
_refine_ls_number_restraints 0
_refine_ls_restrained_S_all 1.047
_refine_ls_R_factor_all 0.1248
_refine_ls_R_factor_gt 0.1016
_refine_ls_shift/su_max 0.000
_refine_ls_shift/su_mean 0.000
_refine_ls_structure_factor_coef Fsqd
_refine_ls_weighting_details 'calc w=1/[\s^2^(Fo^2^)+(0.2000P)^2^+0.0000P] where P=(Fo^2^+2Fc^2^)/3'
_refine_ls_weighting_scheme calc
_refine_ls_wR_factor_gt 0.2548
_refine_ls_wR_factor_ref 0.2714
_reflns_number_gt 2170
_reflns_number_total 2932
_reflns_threshold_expression >2sigma(I)
_cod_data_source_file cg100599z_si_001.cif
_cod_data_source_block h0919c
_cod_depositor_comments
;
The following automatic conversions were performed:

'_symmetry_cell_setting' value 'Triclinic' changed to 'triclinic'
according to /home/saulius/struct/CIF-dictionaries/cif_core.dic
dictionary named 'cif_core.dic' version 2.4.2 from 2011-04-26.

Automatic conversion script
Id: cif_fix_values 1715 2011-07-08 13:25:40Z adriana 
;
_cod_original_sg_symbol_H-M P-1
_cod_database_code 4501875

loop_
_symmetry_equiv_pos_as_xyz
'x, y, z'
'-x, -y, -z'

loop_
_atom_site_label
_atom_site_type_symbol
_atom_site_fract_x
_atom_site_fract_y
_atom_site_fract_z
_atom_site_U_iso_or_equiv
_atom_site_adp_type
_atom_site_occupancy
_atom_site_symmetry_multiplicity
_atom_site_calc_flag
_atom_site_refinement_flags
Co1 Co 0.56588(10) 0.12874(8) 0.10221(9) 0.0283(4) Uani 1 1 d .
C1 C 0.6333(9) 0.3224(7) 0.1827(8) 0.0383(17) Uani 1 1 d .
C2 C 0.6566(9) 0.4441(7) 0.2351(8) 0.0375(17) Uani 1 1 d .
C3 C 0.6292(8) 0.5737(6) 0.1626(7) 0.0317(15) Uani 1 1 d .
H3A H 0.5992 0.5849 0.0805 0.038 Uiso 1 1 calc R
C4 C 0.6456(8) 0.6884(7) 0.2102(8) 0.0356(17) Uani 1 1 d .
C5 C 0.6153(7) 0.8294(6) 0.1307(7) 0.0306(15) Uani 1 1 d .
C6 C 0.6857(12) 0.6715(8) 0.3351(10) 0.059(3) Uani 1 1 d .
H6A H 0.6954 0.7472 0.3689 0.071 Uiso 1 1 calc R
C7 C 0.7116(15) 0.5393(9) 0.4100(11) 0.085(4) Uani 1 1 d .
H7A H 0.7372 0.5276 0.4944 0.102 Uiso 1 1 calc R
C8 C 0.6994(12) 0.4265(8) 0.3595(10) 0.065(3) Uani 1 1 d .
H8A H 0.7196 0.3391 0.4081 0.078 Uiso 1 1 calc R
C9 C 0.1200(8) 0.1288(6) 0.5286(7) 0.0295(15) Uani 1 1 d .
C10 C 0.2426(10) 0.0291(8) 0.5204(8) 0.047(2) Uani 1 1 d .
H10A H 0.2452 -0.0403 0.5973 0.056 Uiso 1 1 calc R
C11 C 0.3632(9) 0.0307(8) 0.3981(8) 0.0421(18) Uani 1 1 d .
H11A H 0.4450 -0.0380 0.3967 0.050 Uiso 1 1 calc R
C12 C 0.2465(10) 0.2211(9) 0.2901(8) 0.055(2) Uani 1 1 d .
H12A H 0.2458 0.2882 0.2110 0.066 Uiso 1 1 calc R
C13 C 0.1218(10) 0.2263(9) 0.4080(8) 0.053(2) Uani 1 1 d .
H13A H 0.0400 0.2946 0.4062 0.063 Uiso 1 1 calc R
C14 C -0.0060(8) 0.1306(6) 0.6626(7) 0.0302(15) Uani 1 1 d .
C15 C -0.0137(9) 0.0243(8) 0.7732(9) 0.051(2) Uani 1 1 d .
H15A H 0.0601 -0.0515 0.7658 0.061 Uiso 1 1 calc R
C16A C -0.1311(9) 0.0290(8) 0.8964(8) 0.049(2) Uani 1 1 d .
H16A H -0.1320 -0.0445 0.9701 0.059 Uiso 1 1 calc R
C17A C -0.2339(10) 0.2370(8) 0.8077(9) 0.057(2) Uani 1 1 d .
H17A H -0.3082 0.3122 0.8177 0.069 Uiso 1 1 calc R
C18 C -0.1192(10) 0.2389(9) 0.6812(9) 0.060(3) Uani 1 1 d .
H18A H -0.1191 0.3138 0.6089 0.072 Uiso 1 1 calc R
N1 N 0.3678(6) 0.1252(5) 0.2833(6) 0.0291(13) Uani 1 1 d .
N2 N -0.2431(6) 0.1323(5) 0.9161(6) 0.0268(12) Uani 1 1 d .
O1 O 0.5605(6) 0.3422(5) 0.0931(5) 0.0410(13) Uani 1 1 d .
O2 O 0.6852(7) 0.2029(5) 0.2313(6) 0.0465(14) Uani 1 1 d .
O3 O 0.5796(6) 0.8421(5) 0.0188(5) 0.0376(12) Uani 1 1 d .
O4 O 0.6302(6) 0.9291(4) 0.1808(5) 0.0349(11) Uani 1 1 d .

loop_
_atom_site_aniso_label
_atom_site_aniso_U_11
_atom_site_aniso_U_22
_atom_site_aniso_U_33
_atom_site_aniso_U_23
_atom_site_aniso_U_13
_atom_site_aniso_U_12
Co1 0.0396(6) 0.0130(5) 0.0317(6) -0.0043(4) -0.0096(4) -0.0019(4)
C1 0.054(5) 0.016(4) 0.047(4) -0.007(3) -0.015(4) -0.005(3)
C2 0.054(5) 0.018(3) 0.047(4) -0.005(3) -0.025(4) -0.003(3)
C3 0.045(4) 0.014(3) 0.042(4) -0.003(3) -0.023(3) -0.003(3)
C4 0.046(4) 0.019(4) 0.047(4) -0.005(3) -0.022(4) -0.001(3)
C5 0.035(4) 0.016(3) 0.038(4) -0.008(3) -0.006(3) -0.001(3)
C6 0.105(8) 0.016(4) 0.076(6) -0.009(4) -0.054(6) -0.002(4)
C7 0.170(12) 0.037(5) 0.083(7) -0.006(5) -0.093(8) -0.007(6)
C8 0.113(8) 0.020(4) 0.082(7) -0.003(4) -0.063(6) -0.003(5)
C9 0.039(4) 0.018(3) 0.035(4) -0.004(3) -0.019(3) 0.000(3)
C10 0.058(5) 0.037(4) 0.031(4) 0.009(3) -0.007(4) 0.007(4)
C11 0.048(4) 0.031(4) 0.036(4) -0.001(3) -0.007(3) 0.011(3)
C12 0.064(6) 0.050(5) 0.030(4) 0.010(4) -0.006(4) 0.013(4)
C13 0.044(5) 0.051(5) 0.042(4) 0.007(4) -0.007(4) 0.019(4)
C14 0.041(4) 0.019(3) 0.036(4) -0.005(3) -0.019(3) -0.001(3)
C15 0.049(5) 0.029(4) 0.053(5) 0.003(4) 0.001(4) 0.012(4)
C16A 0.055(5) 0.034(4) 0.042(4) 0.005(4) -0.002(4) 0.003(4)
C17A 0.052(5) 0.037(5) 0.056(5) 0.004(4) 0.002(4) 0.018(4)
C18 0.059(5) 0.050(5) 0.041(4) 0.014(4) 0.002(4) 0.018(4)
N1 0.043(3) 0.010(3) 0.037(3) 0.001(2) -0.022(3) 0.003(2)
N2 0.036(3) 0.008(2) 0.040(3) 0.000(2) -0.022(3) 0.002(2)
O1 0.063(3) 0.023(3) 0.046(3) -0.005(2) -0.028(3) -0.006(2)
O2 0.069(4) 0.015(3) 0.061(3) -0.003(2) -0.028(3) -0.002(2)
O3 0.053(3) 0.022(3) 0.043(3) -0.002(2) -0.024(2) -0.004(2)
O4 0.053(3) 0.013(2) 0.040(3) -0.007(2) -0.013(2) -0.004(2)

loop_
_atom_type_symbol
_atom_type_description
_atom_type_scat_dispersion_real
_atom_type_scat_dispersion_imag
_atom_type_scat_source
C C 0.0033 0.0016 'International Tables Vol C Tables 4.2.6.8 and 6.1.1.4'
H H 0.0000 0.0000 'International Tables Vol C Tables 4.2.6.8 and 6.1.1.4'
Co Co 0.3494 0.9721 'International Tables Vol C Tables 4.2.6.8 and 6.1.1.4'
N N 0.0061 0.0033 'International Tables Vol C Tables 4.2.6.8 and 6.1.1.4'
O O 0.0106 0.0060 'International Tables Vol C Tables 4.2.6.8 and 6.1.1.4'

loop_
_geom_angle_atom_site_label_1
_geom_angle_atom_site_label_2
_geom_angle_atom_site_label_3
_geom_angle
_geom_angle_site_symmetry_1
_geom_angle_site_symmetry_3
O3 Co1 O4 115.87(19) 2_665 1_545
O3 Co1 O1 92.92(19) 2_665 .
O4 Co1 O1 150.9(2) 1_545 .
O3 Co1 N2 89.8(2) 2_665 1_654
O4 Co1 N2 92.99(19) 1_545 1_654
O1 Co1 N2 90.9(2) . 1_654
O3 Co1 N1 87.7(2) 2_665 .
O4 Co1 N1 87.78(19) 1_545 .
O1 Co1 N1 89.6(2) . .
N2 Co1 N1 177.52(19) 1_654 .
O3 Co1 O2 152.37(19) 2_665 .
O4 Co1 O2 90.92(19) 1_545 .
O1 Co1 O2 60.02(18) . .
N2 Co1 O2 95.6(2) 1_654 .
N1 Co1 O2 86.7(2) . .
O1 C1 O2 121.3(6) . .
O1 C1 C2 118.6(6) . .
O2 C1 C2 120.1(7) . .
C3 C2 C8 119.8(7) . .
C3 C2 C1 119.6(7) . .
C8 C2 C1 120.6(7) . .
C2 C3 C4 121.1(7) . .
C2 C3 H3A 119.4 . .
C4 C3 H3A 119.4 . .
C6 C4 C3 119.3(7) . .
C6 C4 C5 119.9(6) . .
C3 C4 C5 120.8(6) . .
O3 C5 O4 123.7(6) . .
O3 C5 C4 118.8(6) . .
O4 C5 C4 117.5(6) . .
C4 C6 C7 119.5(7) . .
C4 C6 H6A 120.2 . .
C7 C6 H6A 120.2 . .
C8 C7 C6 120.5(8) . .
C8 C7 H7A 119.8 . .
C6 C7 H7A 119.8 . .
C7 C8 C2 119.8(8) . .
C7 C8 H8A 120.1 . .
C2 C8 H8A 120.1 . .
C10 C9 C13 116.4(7) . .
C10 C9 C14 120.5(6) . .
C13 C9 C14 123.1(6) . .
C9 C10 C11 120.6(6) . .
C9 C10 H10A 119.7 . .
C11 C10 H10A 119.7 . .
N1 C11 C10 123.5(7) . .
N1 C11 H11A 118.2 . .
C10 C11 H11A 118.2 . .
N1 C12 C13 123.9(7) . .
N1 C12 H12A 118.0 . .
C13 C12 H12A 118.0 . .
C12 C13 C9 119.6(7) . .
C12 C13 H13A 120.2 . .
C9 C13 H13A 120.2 . .
C15 C14 C18 116.6(7) . .
C15 C14 C9 121.4(6) . .
C18 C14 C9 122.0(6) . .
C14 C15 C16A 120.2(7) . .
C14 C15 H15A 119.9 . .
C16A C15 H15A 119.9 . .
N2 C16A C15 124.2(7) . .
N2 C16A H16A 117.9 . .
C15 C16A H16A 117.9 . .
N2 C17A C18 123.5(7) . .
N2 C17A H17A 118.3 . .
C18 C17A H17A 118.3 . .
C14 C18 C17A 120.2(7) . .
C14 C18 H18A 119.9 . .
C17A C18 H18A 119.9 . .
C11 N1 C12 116.0(6) . .
C11 N1 Co1 121.4(5) . .
C12 N1 Co1 122.6(5) . .
C16A N2 C17A 115.3(6) . .
C16A N2 Co1 123.1(5) . 1_456
C17A N2 Co1 121.5(5) . 1_456
C1 O1 Co1 92.2(4) . .
C1 O2 Co1 86.3(4) . .
C5 O3 Co1 155.5(5) . 2_665
C5 O4 Co1 123.0(5) . 1_565

loop_
_geom_bond_atom_site_label_1
_geom_bond_atom_site_label_2
_geom_bond_distance
_geom_bond_site_symmetry_2
Co1 O3 2.019(5) 2_665
Co1 O4 2.052(5) 1_545
Co1 O1 2.129(5) .
Co1 N2 2.154(6) 1_654
Co1 N1 2.160(6) .
Co1 O2 2.248(5) .
C1 O1 1.246(9) .
C1 O2 1.268(9) .
C1 C2 1.509(9) .
C2 C3 1.376(10) .
C2 C8 1.395(11) .
C3 C4 1.394(9) .
C3 H3A 0.9300 .
C4 C6 1.387(11) .
C4 C5 1.500(9) .
C5 O3 1.245(8) .
C5 O4 1.265(7) .
C6 C7 1.404(12) .
C6 H6A 0.9300 .
C7 C8 1.378(12) .
C7 H7A 0.9300 .
C8 H8A 0.9300 .
C9 C10 1.370(10) .
C9 C13 1.389(10) .
C9 C14 1.496(10) .
C10 C11 1.391(10) .
C10 H10A 0.9300 .
C11 N1 1.328(9) .
C11 H11A 0.9300 .
C12 N1 1.340(10) .
C12 C13 1.387(11) .
C12 H12A 0.9300 .
C13 H13A 0.9300 .
C14 C15 1.366(10) .
C14 C18 1.375(10) .
C15 C16A 1.386(11) .
C15 H15A 0.9300 .
C16A N2 1.334(9) .
C16A H16A 0.9300 .
C17A N2 1.340(9) .
C17A C18 1.391(11) .
C17A H17A 0.9300 .
C18 H18A 0.9300 .
N2 Co1 2.154(6) 1_456
O3 Co1 2.019(5) 2_665
O4 Co1 2.052(5) 1_565
